data_4068410
loop_
_publ_author_name
'Tapu, Daniela'
'Owens, Clayton'
'VanDerveer, Donald'
'Gwaltney, Kevin'

_publ_section_title
;
 The First Phenanthrene-Fused Imidazol-2-ylidene and Its Transition-Metal
 Complexes
;
_journal_issue 1
_journal_name_full Organometallics
_journal_page_first 270
_journal_paper_doi 10.1021/om800822m
_journal_volume 28
_journal_year 2009
_chemical_formula_sum 'C31 H38 Cl Ir N2'
_chemical_formula_weight 666.28
_chemical_name_systematic
; 
 ? 
;
_space_group_IT_number 14
_symmetry_cell_setting monoclinic
_symmetry_space_group_name_Hall '-P 2yn'
_symmetry_space_group_name_H-M 'P 1 21/n 1'
_atom_sites_solution_hydrogens geom
_atom_sites_solution_primary direct
_atom_sites_solution_secondary difmap
_audit_creation_method SHELXL-97
_cell_angle_alpha 90.00
_cell_angle_beta 113.07(3)
_cell_angle_gamma 90.00
_cell_formula_units_Z 8
_cell_length_a 25.476(5)
_cell_length_b 9.0377(18)
_cell_length_c 25.771(5)
_cell_measurement_reflns_used 11701
_cell_measurement_temperature 153(2)
_cell_measurement_theta_max 26.0454
_cell_measurement_theta_min 2.6068
_cell_volume 5459(2)
_computing_cell_refinement 'CrystalClear (Rigaku/MSC,2001)'
_computing_data_collection 'CrystalClear (Rigaku/MSC,2001)'
_computing_data_reduction 'CrystalClear (Rigaku/MSC,2001)'
_computing_molecular_graphics 'SHELXTL 6.10 (Bruker AXS,2000)'
_computing_publication_material 'SHELXTL 6.10 (Bruker AXS,2000)'
_computing_structure_refinement 'SHELXTL 6.10 (Bruker AXS,2000)'
_computing_structure_solution 'SHELXTL 6.10 (Bruker AXS,2000)'
_diffrn_ambient_temperature 153(2)
_diffrn_detector_area_resol_mean 14.6306
_diffrn_measured_fraction_theta_full 0.995
_diffrn_measured_fraction_theta_max 0.995
_diffrn_measurement_details
;
scan:
    Number of images: 260
               Slice: -40.0000 - 90.0000
         Image width: 0.5000
            Exp time: 10.0000
       Rotation axis: Omega
               Omega: 0.0000
                 Chi: 45.0000
                 Phi: 0.0000
                 XTD: 38.1232
              2theta: 7.8119
scan:
    Number of images: 260
               Slice: -40.0000 - 90.0000
         Image width: 0.5000
            Exp time: 10.0000
       Rotation axis: Omega
               Omega: 0.0000
                 Chi: 45.0000
                 Phi: 90.0000
                 XTD: 38.1232
              2theta: 7.8119

;
_diffrn_measurement_device
;
Mercury CCD (2x2 bin mode)
;
_diffrn_measurement_device_details
;
AFC8: Eulerian 3 circle
;
_diffrn_measurement_method omega
_diffrn_radiation_detector CCD
_diffrn_radiation_monochromator 'Graphite Monochromator'
_diffrn_radiation_source 'Sealed Tube'
_diffrn_radiation_type MoK\a
_diffrn_radiation_wavelength 0.71073
_diffrn_reflns_av_R_equivalents 0.0489
_diffrn_reflns_av_sigmaI/netI 0.0655
_diffrn_reflns_limit_h_max 30
_diffrn_reflns_limit_h_min -30
_diffrn_reflns_limit_k_max 10
_diffrn_reflns_limit_k_min -7
_diffrn_reflns_limit_l_max 30
_diffrn_reflns_limit_l_min -26
_diffrn_reflns_number 30382
_diffrn_reflns_reduction_process 'Lp corrections applied'
_diffrn_reflns_theta_full 25.04
_diffrn_reflns_theta_max 25.04
_diffrn_reflns_theta_min 3.05
_diffrn_standards_decay_% 0
_diffrn_standards_interval_count 0
_diffrn_standards_interval_time 0
_diffrn_standards_number 0
_exptl_absorpt_coefficient_mu 5.011
_exptl_absorpt_correction_T_max 0.2996
_exptl_absorpt_correction_T_min 0.1557
_exptl_absorpt_correction_type multi-scan
_exptl_absorpt_process_details 'REQAB, Rigaku/MSC, The Woodlands, TX, USA, 1999.'
_exptl_crystal_colour yellow
_exptl_crystal_density_diffrn 1.621
_exptl_crystal_density_method 'not measured'
_exptl_crystal_description chip
_exptl_crystal_F_000 2656
_exptl_crystal_size_max 0.48
_exptl_crystal_size_mid 0.29
_exptl_crystal_size_min 0.24
_refine_diff_density_max 2.278
_refine_diff_density_min -1.825
_refine_diff_density_rms 0.150
_refine_ls_extinction_method none
_refine_ls_goodness_of_fit_ref 1.074
_refine_ls_hydrogen_treatment constr
_refine_ls_matrix_type full
_refine_ls_number_parameters 635
_refine_ls_number_reflns 9619
_refine_ls_number_restraints 0
_refine_ls_restrained_S_all 1.074
_refine_ls_R_factor_all 0.0570
_refine_ls_R_factor_gt 0.0432
_refine_ls_shift/su_max 0.017
_refine_ls_shift/su_mean 0.002
_refine_ls_structure_factor_coef Fsqd
_refine_ls_weighting_details 'calc w=1/[\s^2^(Fo^2^)+(0.0500P)^2^+0.0000P] where P=(Fo^2^+2Fc^2^)/3'
_refine_ls_weighting_scheme calc
_refine_ls_wR_factor_gt 0.1026
_refine_ls_wR_factor_ref 0.1133
_reflns_number_gt 7719
_reflns_number_total 9619
_reflns_threshold_expression >2sigma(I)
_cod_data_source_file om800822m_si_002.cif
_cod_data_source_block dtir2007
_cod_depositor_comments
;
The following automatic conversions were performed:

'_symmetry_cell_setting' value 'Monoclinic' changed to 'monoclinic'
according to /home/saulius/struct/CIF-dictionaries/cif_core.dic
dictionary named 'cif_core.dic' version 2.4.2 from 2011-04-26.

Automatic conversion script
Id: cif_fix_values 1715 2011-07-08 13:25:40Z adriana 
;
_cod_original_cell_volume 5459.2(19)
_cod_original_sg_symbol_H-M P2(1)/n
_cod_database_code 4068410

loop_
_symmetry_equiv_pos_as_xyz
'x, y, z'
'-x+1/2, y+1/2, -z+1/2'
'-x, -y, -z'
'x-1/2, -y-1/2, z-1/2'

loop_
_atom_site_label
_atom_site_type_symbol
_atom_site_fract_x
_atom_site_fract_y
_atom_site_fract_z
_atom_site_U_iso_or_equiv
_atom_site_adp_type
_atom_site_occupancy
_atom_site_symmetry_multiplicity
_atom_site_calc_flag
_atom_site_refinement_flags
Ir1 Ir 0.291156(10) 0.14186(3) 0.466377(10) 0.02595(9) Uani 1 1 d .
Cl1 Cl 0.21518(7) 0.31308(19) 0.44506(7) 0.0347(4) Uani 1 1 d .
N1 N 0.3606(2) 0.3799(6) 0.4357(2) 0.0252(11) Uani 1 1 d .
N2 N 0.3742(2) 0.3853(6) 0.52441(19) 0.0257(12) Uani 1 1 d .
C1 C 0.3450(2) 0.3133(7) 0.4752(2) 0.0232(13) Uani 1 1 d .
C2 C 0.3995(2) 0.4943(7) 0.4604(2) 0.0256(13) Uani 1 1 d .
C3 C 0.4277(3) 0.5951(7) 0.4370(3) 0.0272(14) Uani 1 1 d .
C4 C 0.4189(3) 0.5984(8) 0.3783(3) 0.0347(16) Uani 1 1 d .
H4 H 0.3922 0.5317 0.3521 0.042 Uiso 1 1 calc R
C5 C 0.4489(3) 0.6973(8) 0.3599(3) 0.0369(16) Uani 1 1 d .
H5 H 0.4440 0.6959 0.3211 0.044 Uiso 1 1 calc R
C6 C 0.4858(3) 0.7984(8) 0.3962(3) 0.0390(17) Uani 1 1 d .
H6 H 0.5055 0.8685 0.3823 0.047 Uiso 1 1 calc R
C7 C 0.4943(3) 0.7985(8) 0.4524(3) 0.0311(15) Uani 1 1 d .
H7 H 0.5202 0.8690 0.4773 0.037 Uiso 1 1 calc R
C8 C 0.4658(3) 0.6975(7) 0.4746(3) 0.0278(14) Uani 1 1 d .
C9 C 0.4766(3) 0.6982(7) 0.5348(3) 0.0271(14) Uani 1 1 d .
C10 C 0.5155(3) 0.7975(8) 0.5726(3) 0.0366(16) Uani 1 1 d .
H10 H 0.5352 0.8673 0.5587 0.044 Uiso 1 1 calc R
C11 C 0.5259(3) 0.7967(8) 0.6292(3) 0.0368(17) Uani 1 1 d .
H11 H 0.5517 0.8676 0.6540 0.044 Uiso 1 1 calc R
C12 C 0.4988(3) 0.6927(8) 0.6510(3) 0.0349(16) Uani 1 1 d .
H12 H 0.5070 0.6895 0.6906 0.042 Uiso 1 1 calc R
C13 C 0.4607(3) 0.5965(8) 0.6148(3) 0.0312(15) Uani 1 1 d .
H13 H 0.4417 0.5269 0.6297 0.037 Uiso 1 1 calc R
C14 C 0.4480(2) 0.5950(7) 0.5561(2) 0.0250(13) Uani 1 1 d .
C15 C 0.4082(2) 0.4968(7) 0.5168(2) 0.0248(13) Uani 1 1 d .
C16 C 0.3297(3) 0.3391(7) 0.3756(3) 0.0308(15) Uani 1 1 d .
H16A H 0.3142 0.2414 0.3734 0.037 Uiso 1 1 calc R
H16B H 0.3561 0.3372 0.3574 0.037 Uiso 1 1 calc R
C17 C 0.2819(3) 0.4456(8) 0.3445(3) 0.0349(16) Uani 1 1 d .
H17A H 0.2977 0.5372 0.3384 0.042 Uiso 1 1 calc R
H17B H 0.2604 0.4659 0.3671 0.042 Uiso 1 1 calc R
C18 C 0.2419(3) 0.3805(9) 0.2873(3) 0.047(2) Uani 1 1 d .
H18A H 0.2631 0.3660 0.2640 0.056 Uiso 1 1 calc R
H18B H 0.2284 0.2856 0.2934 0.056 Uiso 1 1 calc R
C19 C 0.1915(4) 0.4795(13) 0.2569(4) 0.079(3) Uani 1 1 d .
H19A H 0.1681 0.4862 0.2783 0.119 Uiso 1 1 calc R
H19B H 0.1696 0.4389 0.2203 0.119 Uiso 1 1 calc R
H19C H 0.2048 0.5764 0.2527 0.119 Uiso 1 1 calc R
C20 C 0.3604(3) 0.3579(7) 0.5734(2) 0.0289(15) Uani 1 1 d .
H20A H 0.3950 0.3509 0.6066 0.035 Uiso 1 1 calc R
H20B H 0.3405 0.2654 0.5687 0.035 Uiso 1 1 calc R
C21 C 0.3233(3) 0.4815(8) 0.5811(3) 0.0308(15) Uani 1 1 d .
H21A H 0.3442 0.5728 0.5880 0.037 Uiso 1 1 calc R
H21B H 0.2900 0.4927 0.5469 0.037 Uiso 1 1 calc R
C22 C 0.3050(4) 0.4511(9) 0.6297(3) 0.0469(19) Uani 1 1 d .
H22A H 0.2856 0.3575 0.6235 0.056 Uiso 1 1 calc R
H22B H 0.3383 0.4441 0.6641 0.056 Uiso 1 1 calc R
C23 C 0.2660(4) 0.5699(11) 0.6362(4) 0.066(3) Uani 1 1 d .
H23A H 0.2859 0.6627 0.6447 0.099 Uiso 1 1 calc R
H23B H 0.2545 0.5435 0.6663 0.099 Uiso 1 1 calc R
H23C H 0.2328 0.5788 0.6017 0.099 Uiso 1 1 calc R
C24 C 0.3473(3) -0.0074(8) 0.4521(3) 0.0405(17) Uani 1 1 d .
H24 H 0.3603 0.0733 0.4360 0.049 Uiso 1 1 calc R
C25 C 0.3602(3) -0.0012(8) 0.5105(3) 0.0404(18) Uani 1 1 d .
H25 H 0.3791 0.0854 0.5309 0.048 Uiso 1 1 calc R
C26 C 0.3459(3) -0.1228(10) 0.5429(4) 0.053(2) Uani 1 1 d .
H26A H 0.3747 -0.1258 0.5806 0.064 Uiso 1 1 calc R
H26B H 0.3465 -0.2160 0.5253 0.064 Uiso 1 1 calc R
C27 C 0.2881(4) -0.1019(10) 0.5457(4) 0.058(2) Uani 1 1 d .
H27A H 0.2728 -0.1972 0.5485 0.070 Uiso 1 1 calc R
H27B H 0.2929 -0.0474 0.5792 0.070 Uiso 1 1 calc R
C28 C 0.2460(3) -0.0218(8) 0.4955(3) 0.0353(16) Uani 1 1 d .
H28 H 0.2256 0.0584 0.5035 0.042 Uiso 1 1 calc R
C29 C 0.2335(3) -0.0504(8) 0.4398(3) 0.0381(17) Uani 1 1 d .
H29 H 0.2065 0.0124 0.4120 0.046 Uiso 1 1 calc R
C30 C 0.2607(3) -0.1793(9) 0.4193(4) 0.053(2) Uani 1 1 d .
H30A H 0.2697 -0.2587 0.4462 0.064 Uiso 1 1 calc R
H30B H 0.2336 -0.2158 0.3840 0.064 Uiso 1 1 calc R
C31 C 0.3145(4) -0.1304(9) 0.4122(4) 0.055(2) Uani 1 1 d .
H31A H 0.3043 -0.0974 0.3741 0.066 Uiso 1 1 calc R
H31B H 0.3392 -0.2144 0.4180 0.066 Uiso 1 1 calc R
Ir1' Ir 0.476177(12) 0.12356(3) 0.796078(10) 0.03116(10) Uani 1 1 d .
Cl1' Cl 0.45687(7) 0.3030(2) 0.72388(6) 0.0368(4) Uani 1 1 d .
N1' N 0.4303(2) 0.3429(6) 0.8593(2) 0.0309(13) Uani 1 1 d .
N2' N 0.5212(2) 0.3731(6) 0.8805(2) 0.0286(12) Uani 1 1 d .
C1' C 0.4755(3) 0.2890(7) 0.8493(2) 0.0277(14) Uani 1 1 d .
C2' C 0.4463(3) 0.4666(7) 0.8946(2) 0.0288(14) Uani 1 1 d .
C3' C 0.4147(3) 0.5637(8) 0.9158(3) 0.0321(15) Uani 1 1 d .
C4' C 0.3552(3) 0.5539(10) 0.8996(3) 0.0450(19) Uani 1 1 d .
H4' H 0.3341 0.4783 0.8736 0.054 Uiso 1 1 calc R
C5' C 0.3272(3) 0.6510(10) 0.9203(3) 0.047(2) Uani 1 1 d .
H5' H 0.2865 0.6441 0.9084 0.056 Uiso 1 1 calc R
C6' C 0.3570(3) 0.7592(10) 0.9585(3) 0.048(2) Uani 1 1 d .
H6' H 0.3371 0.8256 0.9735 0.058 Uiso 1 1 calc R
C7' C 0.4157(3) 0.7721(9) 0.9751(3) 0.0421(18) Uani 1 1 d .
H7' H 0.4360 0.8474 1.0017 0.050 Uiso 1 1 calc R
C8' C 0.4461(3) 0.6759(8) 0.9534(3) 0.0343(16) Uani 1 1 d .
C9' C 0.5071(3) 0.6927(8) 0.9688(2) 0.0303(15) Uani 1 1 d .
C10' C 0.5385(3) 0.8062(8) 1.0070(3) 0.0384(17) Uani 1 1 d .
H10' H 0.5189 0.8714 1.0228 0.046 Uiso 1 1 calc R
C11' C 0.5958(3) 0.8238(8) 1.0214(3) 0.0399(17) Uani 1 1 d .
H11' H 0.6160 0.9006 1.0472 0.048 Uiso 1 1 calc R
C12' C 0.6249(3) 0.7306(8) 0.9989(3) 0.0361(16) Uani 1 1 d .
H12' H 0.6650 0.7442 1.0084 0.043 Uiso 1 1 calc R
C13' C 0.5960(3) 0.6192(8) 0.9630(3) 0.0342(16) Uani 1 1 d .
H13' H 0.6167 0.5529 0.9488 0.041 Uiso 1 1 calc R
C14' C 0.5368(3) 0.5990(7) 0.9463(3) 0.0301(14) Uani 1 1 d .
C15' C 0.5046(3) 0.4834(7) 0.9083(2) 0.0287(14) Uani 1 1 d .
C16' C 0.3736(3) 0.2729(8) 0.8323(3) 0.0349(16) Uani 1 1 d .
H16C H 0.3544 0.2772 0.8577 0.042 Uiso 1 1 calc R
H16D H 0.3785 0.1705 0.8253 0.042 Uiso 1 1 calc R
C17' C 0.3366(3) 0.3472(9) 0.7769(3) 0.0400(18) Uani 1 1 d .
H17C H 0.3579 0.3575 0.7535 0.048 Uiso 1 1 calc R
H17D H 0.3259 0.4443 0.7844 0.048 Uiso 1 1 calc R
C18' C 0.2829(3) 0.2550(11) 0.7461(3) 0.054(2) Uani 1 1 d .
H18C H 0.2634 0.2396 0.7708 0.064 Uiso 1 1 calc R
H18D H 0.2579 0.3097 0.7140 0.064 Uiso 1 1 calc R
C19' C 0.2951(4) 0.1067(13) 0.7264(4) 0.080(3) Uani 1 1 d .
H19D H 0.3197 0.1199 0.7065 0.120 Uiso 1 1 calc R
H19E H 0.2600 0.0621 0.7018 0.120 Uiso 1 1 calc R
H19F H 0.3135 0.0438 0.7585 0.120 Uiso 1 1 calc R
C20' C 0.5758(3) 0.3521(7) 0.8743(3) 0.0314(15) Uani 1 1 d .
H20C H 0.5773 0.2530 0.8616 0.038 Uiso 1 1 calc R
H20D H 0.6064 0.3632 0.9106 0.038 Uiso 1 1 calc R
C21' C 0.5847(3) 0.4596(8) 0.8335(3) 0.0314(15) Uani 1 1 d .
H21C H 0.6005 0.5501 0.8528 0.038 Uiso 1 1 calc R
H21D H 0.5486 0.4821 0.8037 0.038 Uiso 1 1 calc R
C22' C 0.6251(3) 0.3945(8) 0.8080(3) 0.0366(16) Uani 1 1 d .
H22C H 0.6591 0.3599 0.8380 0.044 Uiso 1 1 calc R
H22D H 0.6070 0.3109 0.7849 0.044 Uiso 1 1 calc R
C23' C 0.6412(4) 0.5060(10) 0.7726(3) 0.050(2) Uani 1 1 d .
H23D H 0.6072 0.5432 0.7432 0.074 Uiso 1 1 calc R
H23E H 0.6647 0.4589 0.7561 0.074 Uiso 1 1 calc R
H23F H 0.6618 0.5865 0.7961 0.074 Uiso 1 1 calc R
C24' C 0.4684(4) -0.0534(8) 0.8472(3) 0.0462(19) Uani 1 1 d .
H24' H 0.4436 0.0109 0.8569 0.055 Uiso 1 1 calc R
C25' C 0.5259(4) -0.0118(9) 0.8640(3) 0.049(2) Uani 1 1 d .
H25' H 0.5375 0.0775 0.8857 0.058 Uiso 1 1 calc R
C26' C 0.5717(4) -0.0935(10) 0.8515(3) 0.057(2) Uani 1 1 d .
H26C H 0.6049 -0.0317 0.8616 0.069 Uiso 1 1 calc R
H26D H 0.5824 -0.1812 0.8743 0.069 Uiso 1 1 calc R
C27' C 0.5523(4) -0.1365(9) 0.7900(3) 0.051(2) Uani 1 1 d .
H27C H 0.5849 -0.1409 0.7802 0.061 Uiso 1 1 calc R
H27D H 0.5358 -0.2337 0.7849 0.061 Uiso 1 1 calc R
C28' C 0.5094(3) -0.0317(8) 0.7505(3) 0.0393(17) Uani 1 1 d .
H28' H 0.5232 0.0533 0.7373 0.047 Uiso 1 1 calc R
C29' C 0.4510(4) -0.0514(8) 0.7321(3) 0.0425(18) Uani 1 1 d .
H29' H 0.4269 0.0199 0.7060 0.051 Uiso 1 1 calc R
C30' C 0.4222(4) -0.1765(10) 0.7497(3) 0.062(3) Uani 1 1 d .
H30C H 0.4292 -0.2674 0.7343 0.074 Uiso 1 1 calc R
H30D H 0.3817 -0.1597 0.7342 0.074 Uiso 1 1 calc R
C31' C 0.4432(5) -0.1927(11) 0.8149(3) 0.071(3) Uani 1 1 d .
H31C H 0.4117 -0.2232 0.8239 0.086 Uiso 1 1 calc R
H31D H 0.4715 -0.2695 0.8272 0.086 Uiso 1 1 calc R

loop_
_atom_site_aniso_label
_atom_site_aniso_U_11
_atom_site_aniso_U_22
_atom_site_aniso_U_33
_atom_site_aniso_U_23
_atom_site_aniso_U_13
_atom_site_aniso_U_12
Ir1 0.02284(14) 0.02314(16) 0.03247(16) 0.00198(10) 0.01149(11) -0.00038(10)
Cl1 0.0274(8) 0.0317(9) 0.0445(9) 0.0022(7) 0.0136(7) 0.0025(7)
N1 0.026(3) 0.023(3) 0.028(3) 0.001(2) 0.012(2) -0.002(2)
N2 0.032(3) 0.025(3) 0.020(3) 0.002(2) 0.011(2) -0.001(2)
C1 0.022(3) 0.019(3) 0.031(3) 0.003(2) 0.014(3) 0.001(3)
C2 0.023(3) 0.024(4) 0.032(3) 0.003(3) 0.013(3) 0.000(3)
C3 0.025(3) 0.025(4) 0.037(3) 0.004(3) 0.018(3) 0.004(3)
C4 0.055(4) 0.026(4) 0.037(4) -0.005(3) 0.033(3) -0.012(3)
C5 0.043(4) 0.035(4) 0.038(4) 0.006(3) 0.021(3) 0.004(3)
C6 0.043(4) 0.029(4) 0.050(4) 0.008(3) 0.024(3) -0.005(3)
C7 0.027(3) 0.026(4) 0.040(4) -0.001(3) 0.012(3) 0.000(3)
C8 0.025(3) 0.024(4) 0.039(3) -0.002(3) 0.016(3) 0.003(3)
C9 0.026(3) 0.020(3) 0.036(3) -0.003(3) 0.013(3) 0.002(3)
C10 0.030(4) 0.028(4) 0.049(4) -0.005(3) 0.012(3) -0.002(3)
C11 0.028(3) 0.036(4) 0.040(4) -0.013(3) 0.006(3) -0.003(3)
C12 0.038(4) 0.036(4) 0.030(3) -0.010(3) 0.013(3) 0.005(3)
C13 0.030(3) 0.029(4) 0.036(4) 0.002(3) 0.014(3) 0.006(3)
C14 0.022(3) 0.022(3) 0.032(3) -0.001(3) 0.010(3) 0.004(3)
C15 0.025(3) 0.024(3) 0.027(3) 0.005(2) 0.011(3) 0.005(3)
C16 0.038(4) 0.026(4) 0.032(3) -0.009(3) 0.018(3) -0.011(3)
C17 0.034(4) 0.045(5) 0.030(3) 0.007(3) 0.017(3) -0.003(3)
C18 0.044(4) 0.055(6) 0.037(4) -0.003(3) 0.012(3) -0.017(4)
C19 0.057(6) 0.103(9) 0.053(5) 0.014(5) -0.004(5) 0.005(6)
C20 0.040(4) 0.026(4) 0.022(3) 0.006(2) 0.014(3) 0.000(3)
C21 0.030(3) 0.031(4) 0.034(3) 0.001(3) 0.016(3) 0.001(3)
C22 0.066(5) 0.039(5) 0.052(4) 0.011(4) 0.041(4) 0.011(4)
C23 0.079(6) 0.061(6) 0.086(6) 0.013(5) 0.062(5) 0.025(5)
C24 0.030(3) 0.030(4) 0.064(5) 0.001(3) 0.020(3) 0.000(3)
C25 0.029(3) 0.023(4) 0.067(5) 0.010(3) 0.017(3) 0.001(3)
C26 0.032(4) 0.045(5) 0.075(6) 0.024(4) 0.011(4) 0.003(4)
C27 0.056(5) 0.054(6) 0.072(6) 0.038(5) 0.035(5) 0.020(4)
C28 0.027(3) 0.024(4) 0.054(4) 0.009(3) 0.015(3) -0.002(3)
C29 0.024(3) 0.035(4) 0.049(4) 0.005(3) 0.006(3) 0.006(3)
C30 0.047(5) 0.034(5) 0.072(5) -0.014(4) 0.016(4) -0.001(4)
C31 0.054(5) 0.036(5) 0.079(6) -0.014(4) 0.032(5) 0.001(4)
Ir1' 0.04312(17) 0.02810(17) 0.02136(15) 0.00127(10) 0.01165(12) -0.00053(12)
Cl1' 0.0425(9) 0.0400(10) 0.0282(8) 0.0103(7) 0.0141(7) 0.0032(8)
N1' 0.030(3) 0.036(3) 0.029(3) 0.002(2) 0.014(2) -0.001(2)
N2' 0.027(3) 0.027(3) 0.029(3) 0.001(2) 0.008(2) 0.007(2)
C1' 0.040(4) 0.023(4) 0.018(3) 0.007(2) 0.010(3) 0.005(3)
C2' 0.033(3) 0.029(4) 0.024(3) 0.003(3) 0.012(3) 0.004(3)
C3' 0.036(4) 0.036(4) 0.030(3) 0.012(3) 0.019(3) 0.009(3)
C4' 0.045(4) 0.050(5) 0.044(4) 0.005(3) 0.022(4) -0.002(4)
C5' 0.042(4) 0.056(6) 0.052(5) 0.008(4) 0.028(4) 0.008(4)
C6' 0.057(5) 0.062(6) 0.042(4) 0.013(4) 0.037(4) 0.018(4)
C7' 0.052(4) 0.037(4) 0.041(4) 0.003(3) 0.023(3) 0.017(4)
C8' 0.044(4) 0.028(4) 0.037(4) 0.011(3) 0.022(3) 0.010(3)
C9' 0.042(4) 0.028(4) 0.024(3) 0.008(3) 0.016(3) 0.004(3)
C10' 0.051(4) 0.034(4) 0.030(3) -0.002(3) 0.015(3) 0.006(3)
C11' 0.053(5) 0.028(4) 0.032(4) 0.001(3) 0.009(3) -0.003(3)
C12' 0.034(4) 0.034(4) 0.034(4) -0.001(3) 0.008(3) 0.001(3)
C13' 0.034(4) 0.044(4) 0.025(3) -0.004(3) 0.013(3) 0.000(3)
C14' 0.033(3) 0.025(4) 0.031(3) 0.006(3) 0.011(3) 0.006(3)
C15' 0.030(3) 0.030(4) 0.028(3) 0.006(3) 0.013(3) 0.010(3)
C16' 0.041(4) 0.035(4) 0.029(3) 0.000(3) 0.014(3) -0.010(3)
C17' 0.037(4) 0.052(5) 0.032(4) 0.008(3) 0.015(3) -0.003(3)
C18' 0.038(4) 0.072(7) 0.049(4) 0.017(4) 0.014(4) -0.008(4)
C19' 0.053(6) 0.088(9) 0.067(6) -0.006(5) -0.011(5) -0.024(6)
C20' 0.028(3) 0.028(4) 0.037(4) -0.002(3) 0.011(3) 0.008(3)
C21' 0.030(3) 0.030(4) 0.039(4) -0.001(3) 0.018(3) 0.002(3)
C22' 0.048(4) 0.032(4) 0.034(4) -0.005(3) 0.021(3) 0.004(3)
C23' 0.057(5) 0.053(5) 0.047(4) -0.001(4) 0.029(4) -0.003(4)
C24' 0.072(6) 0.027(4) 0.042(4) 0.007(3) 0.025(4) 0.000(4)
C25' 0.074(6) 0.032(4) 0.030(4) -0.001(3) 0.010(4) 0.000(4)
C26' 0.084(6) 0.040(5) 0.034(4) 0.006(3) 0.009(4) 0.029(5)
C27' 0.064(5) 0.042(5) 0.041(4) 0.004(3) 0.016(4) 0.020(4)
C28' 0.051(4) 0.028(4) 0.036(4) -0.010(3) 0.014(3) 0.001(3)
C29' 0.064(5) 0.030(4) 0.030(4) -0.005(3) 0.014(3) -0.010(4)
C30' 0.077(6) 0.049(6) 0.045(5) -0.018(4) 0.008(4) -0.021(5)
C31' 0.101(8) 0.049(6) 0.058(5) 0.001(4) 0.024(5) -0.026(6)

loop_
_atom_type_symbol
_atom_type_description
_atom_type_scat_dispersion_real
_atom_type_scat_dispersion_imag
_atom_type_scat_source
C C 0.0033 0.0016 'International Tables Vol C Tables 4.2.6.8 and 6.1.1.4'
H H 0.0000 0.0000 'International Tables Vol C Tables 4.2.6.8 and 6.1.1.4'
N N 0.0061 0.0033 'International Tables Vol C Tables 4.2.6.8 and 6.1.1.4'
Cl Cl 0.1484 0.1585 'International Tables Vol C Tables 4.2.6.8 and 6.1.1.4'
Ir Ir -1.4442 7.9887 'International Tables Vol C Tables 4.2.6.8 and 6.1.1.4'

loop_
_geom_angle_atom_site_label_1
_geom_angle_atom_site_label_2
_geom_angle_atom_site_label_3
_geom_angle
C1 Ir1 C24 91.9(3)
C1 Ir1 C25 91.4(3)
C24 Ir1 C25 39.1(3)
C1 Ir1 C28 155.1(3)
C24 Ir1 C28 96.4(3)
C25 Ir1 C28 80.8(3)
C1 Ir1 C29 168.3(3)
C24 Ir1 C29 81.7(3)
C25 Ir1 C29 89.9(3)
C28 Ir1 C29 36.4(3)
C1 Ir1 Cl1 88.97(17)
C24 Ir1 Cl1 158.3(2)
C25 Ir1 Cl1 162.5(2)
C28 Ir1 Cl1 91.71(19)
C29 Ir1 Cl1 93.34(18)
C1 N1 C2 110.2(5)
C1 N1 C16 118.5(5)
C2 N1 C16 130.6(5)
C1 N2 C15 111.0(5)
C1 N2 C20 119.8(5)
C15 N2 C20 128.3(5)
N2 C1 N1 105.7(5)
N2 C1 Ir1 124.8(4)
N1 C1 Ir1 129.4(4)
C15 C2 N1 106.5(5)
C15 C2 C3 122.2(6)
N1 C2 C3 131.3(5)
C8 C3 C2 116.9(5)
C8 C3 C4 119.2(6)
C2 C3 C4 123.9(6)
C5 C4 C3 119.8(6)
C5 C4 H4 120.1
C3 C4 H4 120.1
C4 C5 C6 121.3(6)
C4 C5 H5 119.3
C6 C5 H5 119.3
C5 C6 C7 119.8(6)
C5 C6 H6 120.1
C7 C6 H6 120.1
C6 C7 C8 121.9(6)
C6 C7 H7 119.1
C8 C7 H7 119.1
C3 C8 C7 118.0(6)
C3 C8 C9 121.4(6)
C7 C8 C9 120.6(6)
C10 C9 C14 118.6(6)
C10 C9 C8 121.8(6)
C14 C9 C8 119.6(5)
C11 C10 C9 121.5(6)
C11 C10 H10 119.3
C9 C10 H10 119.3
C10 C11 C12 120.3(6)
C10 C11 H11 119.8
C12 C11 H11 119.8
C13 C12 C11 118.9(6)
C13 C12 H12 120.5
C11 C12 H12 120.5
C12 C13 C14 122.6(6)
C12 C13 H13 118.7
C14 C13 H13 118.7
C13 C14 C15 124.4(6)
C13 C14 C9 118.0(6)
C15 C14 C9 117.6(5)
C2 C15 N2 106.6(5)
C2 C15 C14 122.2(5)
N2 C15 C14 131.1(5)
N1 C16 C17 112.5(5)
N1 C16 H16A 109.1
C17 C16 H16A 109.1
N1 C16 H16B 109.1
C17 C16 H16B 109.1
H16A C16 H16B 107.8
C16 C17 C18 110.9(6)
C16 C17 H17A 109.5
C18 C17 H17A 109.5
C16 C17 H17B 109.5
C18 C17 H17B 109.5
H17A C17 H17B 108.1
C19 C18 C17 112.3(7)
C19 C18 H18A 109.1
C17 C18 H18A 109.1
C19 C18 H18B 109.1
C17 C18 H18B 109.1
H18A C18 H18B 107.9
C18 C19 H19A 109.5
C18 C19 H19B 109.5
H19A C19 H19B 109.5
C18 C19 H19C 109.5
H19A C19 H19C 109.5
H19B C19 H19C 109.5
N2 C20 C21 111.1(5)
N2 C20 H20A 109.4
C21 C20 H20A 109.4
N2 C20 H20B 109.4
C21 C20 H20B 109.4
H20A C20 H20B 108.0
C22 C21 C20 112.3(6)
C22 C21 H21A 109.1
C20 C21 H21A 109.1
C22 C21 H21B 109.1
C20 C21 H21B 109.1
H21A C21 H21B 107.9
C23 C22 C21 112.9(6)
C23 C22 H22A 109.0
C21 C22 H22A 109.0
C23 C22 H22B 109.0
C21 C22 H22B 109.0
H22A C22 H22B 107.8
C22 C23 H23A 109.5
C22 C23 H23B 109.5
H23A C23 H23B 109.5
C22 C23 H23C 109.5
H23A C23 H23C 109.5
H23B C23 H23C 109.5
C25 C24 C31 125.9(7)
C25 C24 Ir1 71.2(4)
C31 C24 Ir1 110.9(5)
C25 C24 H24 117.1
C31 C24 H24 117.1
Ir1 C24 H24 87.8
C24 C25 C26 123.8(7)
C24 C25 Ir1 69.7(4)
C26 C25 Ir1 114.4(5)
C24 C25 H25 118.1
C26 C25 H25 118.1
Ir1 C25 H25 86.0
C25 C26 C27 112.6(6)
C25 C26 H26A 109.1
C27 C26 H26A 109.1
C25 C26 H26B 109.1
C27 C26 H26B 109.1
H26A C26 H26B 107.8
C28 C27 C26 113.5(7)
C28 C27 H27A 108.9
C26 C27 H27A 108.9
C28 C27 H27B 108.9
C26 C27 H27B 108.9
H27A C27 H27B 107.7
C29 C28 C27 127.3(7)
C29 C28 Ir1 72.8(4)
C27 C28 Ir1 109.1(5)
C29 C28 H28 116.3
C27 C28 H28 116.3
Ir1 C28 H28 87.9
C28 C29 C30 123.2(6)
C28 C29 Ir1 70.8(4)
C30 C29 Ir1 111.5(5)
C28 C29 H29 118.4
C30 C29 H29 118.4
Ir1 C29 H29 87.7
C31 C30 C29 111.6(7)
C31 C30 H30A 109.3
C29 C30 H30A 109.3
C31 C30 H30B 109.3
C29 C30 H30B 109.3
H30A C30 H30B 108.0
C30 C31 C24 114.4(7)
C30 C31 H31A 108.7
C24 C31 H31A 108.7
C30 C31 H31B 108.7
C24 C31 H31B 108.7
H31A C31 H31B 107.6
C1' Ir1' C25' 91.6(3)
C1' Ir1' C24' 96.1(3)
C25' Ir1' C24' 38.8(3)
C1' Ir1' C29' 163.9(3)
C25' Ir1' C29' 96.3(3)
C24' Ir1' C29' 81.6(3)
C1' Ir1' C28' 159.3(3)
C25' Ir1' C28' 80.9(3)
C24' Ir1' C28' 90.0(3)
C29' Ir1' C28' 36.7(3)
C1' Ir1' Cl1' 88.43(17)
C25' Ir1' Cl1' 157.4(3)
C24' Ir1' Cl1' 163.4(2)
C29' Ir1' Cl1' 89.6(2)
C28' Ir1' Cl1' 91.3(2)
C1' N1' C2' 110.8(5)
C1' N1' C16' 120.0(6)
C2' N1' C16' 129.1(6)
C1' N2' C15' 110.0(5)
C1' N2' C20' 119.4(5)
C15' N2' C20' 129.9(6)
N1' C1' N2' 106.3(5)
N1' C1' Ir1' 128.3(5)
N2' C1' Ir1' 125.3(5)
C15' C2' N1' 105.2(6)
C15' C2' C3' 122.6(6)
N1' C2' C3' 132.2(6)
C8' C3' C4' 120.1(7)
C8' C3' C2' 116.6(6)
C4' C3' C2' 123.2(7)
C5' C4' C3' 120.7(8)
C5' C4' H4' 119.7
C3' C4' H4' 119.7
C4' C5' C6' 120.4(7)
C4' C5' H5' 119.8
C6' C5' H5' 119.8
C5' C6' C7' 120.3(7)
C5' C6' H6' 119.9
C7' C6' H6' 119.9
C6' C7' C8' 121.0(7)
C6' C7' H7' 119.5
C8' C7' H7' 119.5
C3' C8' C7' 117.5(7)
C3' C8' C9' 121.2(6)
C7' C8' C9' 121.3(7)
C14' C9' C10' 118.1(6)
C14' C9' C8' 121.1(6)
C10' C9' C8' 120.8(6)
C11' C10' C9' 121.4(7)
C11' C10' H10' 119.3
C9' C10' H10' 119.3
C10' C11' C12' 120.2(7)
C10' C11' H11' 119.9
C12' C11' H11' 119.9
C13' C12' C11' 119.6(7)
C13' C12' H12' 120.2
C11' C12' H12' 120.2
C12' C13' C14' 121.9(7)
C12' C13' H13' 119.0
C14' C13' H13' 119.0
C13' C14' C9' 118.8(6)
C13' C14' C15' 123.8(6)
C9' C14' C15' 117.4(6)
N2' C15' C2' 107.6(6)
N2' C15' C14' 131.4(6)
C2' C15' C14' 121.0(6)
N1' C16' C17' 112.6(6)
N1' C16' H16C 109.1
C17' C16' H16C 109.1
N1' C16' H16D 109.1
C17' C16' H16D 109.1
H16C C16' H16D 107.8
C16' C17' C18' 110.2(6)
C16' C17' H17C 109.6
C18' C17' H17C 109.6
C16' C17' H17D 109.6
C18' C17' H17D 109.6
H17C C17' H17D 108.1
C19' C18' C17' 113.5(7)
C19' C18' H18C 108.9
C17' C18' H18C 108.9
C19' C18' H18D 108.9
C17' C18' H18D 108.9
H18C C18' H18D 107.7
C18' C19' H19D 109.5
C18' C19' H19E 109.5
H19D C19' H19E 109.5
C18' C19' H19F 109.5
H19D C19' H19F 109.5
H19E C19' H19F 109.5
N2' C20' C21' 113.5(5)
N2' C20' H20C 108.9
C21' C20' H20C 108.9
N2' C20' H20D 108.9
C21' C20' H20D 108.9
H20C C20' H20D 107.7
C20' C21' C22' 111.0(6)
C20' C21' H21C 109.4
C22' C21' H21C 109.4
C20' C21' H21D 109.4
C22' C21' H21D 109.4
H21C C21' H21D 108.0
C23' C22' C21' 112.6(6)
C23' C22' H22C 109.1
C21' C22' H22C 109.1
C23' C22' H22D 109.1
C21' C22' H22D 109.1
H22C C22' H22D 107.8
C22' C23' H23D 109.5
C22' C23' H23E 109.5
H23D C23' H23E 109.5
C22' C23' H23F 109.5
H23D C23' H23F 109.5
H23E C23' H23F 109.5
C25' C24' C31' 124.0(8)
C25' C24' Ir1' 69.6(4)
C31' C24' Ir1' 114.0(5)
C25' C24' H24' 118.0
C31' C24' H24' 118.0
Ir1' C24' H24' 86.4
C24' C25' C26' 126.8(8)
C24' C25' Ir1' 71.6(4)
C26' C25' Ir1' 111.6(5)
C24' C25' H25' 116.6
C26' C25' H25' 116.6
Ir1' C25' H25' 86.7
C27' C26' C25' 112.5(7)
C27' C26' H26C 109.1
C25' C26' H26C 109.1
C27' C26' H26D 109.1
C25' C26' H26D 109.1
H26C C26' H26D 107.8
C28' C27' C26' 113.6(6)
C28' C27' H27C 108.8
C26' C27' H27C 108.8
C28' C27' H27D 108.8
C26' C27' H27D 108.8
H27C C27' H27D 107.7
C29' C28' C27' 123.3(8)
C29' C28' Ir1' 71.3(4)
C27' C28' Ir1' 111.7(5)
C29' C28' H28' 118.3
C27' C28' H28' 118.3
Ir1' C28' H28' 87.1
C28' C29' C30' 125.2(7)
C28' C29' Ir1' 72.0(4)
C30' C29' Ir1' 110.2(5)
C28' C29' H29' 117.4
C30' C29' H29' 117.4
Ir1' C29' H29' 87.7
C29' C30' C31' 113.1(6)
C29' C30' H30C 109.0
C31' C30' H30C 109.0
C29' C30' H30D 109.0
C31' C30' H30D 109.0
H30C C30' H30D 107.8
C24' C31' C30' 114.2(7)
C24' C31' H31C 108.7
C30' C31' H31C 108.7
C24' C31' H31D 108.7
C30' C31' H31D 108.7
H31C C31' H31D 107.6

loop_
_geom_bond_atom_site_label_1
_geom_bond_atom_site_label_2
_geom_bond_distance
Ir1 C1 2.022(6)
Ir1 C24 2.101(7)
Ir1 C25 2.119(7)
Ir1 C28 2.180(7)
Ir1 C29 2.205(7)
Ir1 Cl1 2.3684(17)
N1 C1 1.370(8)
N1 C2 1.401(8)
N1 C16 1.483(8)
N2 C1 1.359(8)
N2 C15 1.391(8)
N2 C20 1.459(8)
C2 C15 1.381(8)
C2 C3 1.430(8)
C3 C8 1.413(9)
C3 C4 1.440(9)
C4 C5 1.375(9)
C4 H4 0.9600
C5 C6 1.380(10)
C5 H5 0.9600
C6 C7 1.380(9)
C6 H6 0.9600
C7 C8 1.418(9)
C7 H7 0.9600
C8 C9 1.465(8)
C9 C10 1.408(9)
C9 C14 1.421(9)
C10 C11 1.376(9)
C10 H10 0.9600
C11 C12 1.406(10)
C11 H11 0.9600
C12 C13 1.363(9)
C12 H12 0.9600
C13 C14 1.417(8)
C13 H13 0.9600
C14 C15 1.428(8)
C16 C17 1.512(9)
C16 H16A 0.9600
C16 H16B 0.9600
C17 C18 1.543(9)
C17 H17A 0.9600
C17 H17B 0.9600
C18 C19 1.508(12)
C18 H18A 0.9600
C18 H18B 0.9600
C19 H19A 0.9599
C19 H19B 0.9599
C19 H19C 0.9599
C20 C21 1.525(9)
C20 H20A 0.9600
C20 H20B 0.9600
C21 C22 1.523(9)
C21 H21A 0.9600
C21 H21B 0.9600
C22 C23 1.517(11)
C22 H22A 0.9600
C22 H22B 0.9600
C23 H23A 0.9599
C23 H23B 0.9599
C23 H23C 0.9599
C24 C25 1.412(10)
C24 C31 1.522(11)
C24 H24 0.9600
C25 C26 1.507(10)
C25 H25 0.9600
C26 C27 1.514(11)
C26 H26A 0.9600
C26 H26B 0.9600
C27 C28 1.503(10)
C27 H27A 0.9600
C27 H27B 0.9600
C28 C29 1.368(10)
C28 H28 0.9600
C29 C30 1.549(11)
C29 H29 0.9600
C30 C31 1.520(12)
C30 H30A 0.9600
C30 H30B 0.9600
C31 H31A 0.9600
C31 H31B 0.9600
Ir1' C1' 2.034(6)
Ir1' C25' 2.105(7)
Ir1' C24' 2.130(7)
Ir1' C29' 2.192(7)
Ir1' C28' 2.202(7)
Ir1' Cl1' 2.3703(16)
N1' C1' 1.364(8)
N1' C2' 1.399(8)
N1' C16' 1.477(8)
N2' C1' 1.359(8)
N2' C15' 1.387(8)
N2' C20' 1.471(8)
C2' C15' 1.393(9)
C2' C3' 1.435(9)
C3' C8' 1.414(10)
C3' C4' 1.410(10)
C4' C5' 1.365(11)
C4' H4' 0.9600
C5' C6' 1.384(12)
C5' H5' 0.9600
C6' C7' 1.389(11)
C6' H6' 0.9600
C7' C8' 1.417(9)
C7' H7' 0.9600
C8' C9' 1.454(10)
C9' C14' 1.404(9)
C9' C10' 1.429(10)
C10' C11' 1.368(10)
C10' H10' 0.9600
C11' C12' 1.391(10)
C11' H11' 0.9600
C12' C13' 1.370(10)
C12' H12' 0.9600
C13' C14' 1.408(9)
C13' H13' 0.9600
C14' C15' 1.447(9)
C16' C17' 1.524(9)
C16' H16C 0.9600
C16' H16D 0.9600
C17' C18' 1.531(10)
C17' H17C 0.9600
C17' H17D 0.9600
C18' C19' 1.507(14)
C18' H18C 0.9600
C18' H18D 0.9600
C19' H19D 0.9599
C19' H19E 0.9599
C19' H19F 0.9599
C20' C21' 1.515(9)
C20' H20C 0.9600
C20' H20D 0.9600
C21' C22' 1.536(9)
C21' H21C 0.9600
C21' H21D 0.9600
C22' C23' 1.521(10)
C22' H22C 0.9600
C22' H22D 0.9600
C23' H23D 0.9599
C23' H23E 0.9599
C23' H23F 0.9599
C24' C25' 1.407(12)
C24' C31' 1.507(11)
C24' H24' 0.9600
C25' C26' 1.519(12)
C25' H25' 0.9600
C26' C27' 1.514(10)
C26' H26C 0.9600
C26' H26D 0.9600
C27' C28' 1.502(10)
C27' H27C 0.9600
C27' H27D 0.9600
C28' C29' 1.385(11)
C28' H28' 0.9600
C29' C30' 1.511(11)
C29' H29' 0.9600
C30' C31' 1.556(11)
C30' H30C 0.9600
C30' H30D 0.9600
C31' H31C 0.9600
C31' H31D 0.9600
